data_2217833
loop_
_publ_author_name
'Zhu, Guohui'
'Li, Shuyan'
'Yang, Zhiping'

_publ_section_title
4-Bromo-1-[2,6-dichloro-4-(trifluoromethyl)phenyl]-5-(4-methoxybenzylideneamino)-1<i>H</i>-pyrazole-3-carbonitrile
_journal_coeditor_code SJ2465
_journal_issue 3
_journal_name_full 'Acta Crystallographica Section E'
_journal_page_first o646
_journal_paper_doi 10.1107/S1600536808005539
_journal_volume 64
_journal_year 2008
_chemical_formula_iupac 'C19 H10 Br Cl2 F3 N4 O'
_chemical_formula_moiety 'C19 H10 Br Cl2 F3 N4 O'
_chemical_formula_sum 'C19 H10 Br Cl2 F3 N4 O'
_chemical_formula_weight 518.12
_chemical_melting_point 436.0(10)
_chemical_name_systematic
;
4-Bromo-1-[2,6-dichloro-4-(trifluoromethyl)phenyl]-5-(4-
methoxybenzylideneamino)-1H-pyrazole-3-carbonitrile
;
_space_group_IT_number 14
_symmetry_cell_setting monoclinic
_symmetry_space_group_name_Hall '-P 2ybc'
_symmetry_space_group_name_H-M 'P 1 21/c 1'
_atom_sites_solution_hydrogens geom
_atom_sites_solution_primary direct
_atom_sites_solution_secondary difmap
_cell_angle_alpha 90.00
_cell_angle_beta 94.634(13)
_cell_angle_gamma 90.00
_cell_formula_units_Z 4
_cell_length_a 10.215(7)
_cell_length_b 13.407(9)
_cell_length_c 15.108(11)
_cell_measurement_reflns_used 3780
_cell_measurement_temperature 293(2)
_cell_measurement_theta_max 24.15
_cell_measurement_theta_min 2.58
_cell_volume 2062(2)
_computing_cell_refinement 'SAINT (Bruker, 2002)'
_computing_data_collection 'SMART (Bruker, 2002)'
_computing_data_reduction 'SAINT (Bruker, 2002)'
_computing_molecular_graphics 'ORTEP-3 (Farrugia, 1997)'
_computing_publication_material 'SHELXL97 (Sheldrick, 2008)'
_computing_structure_refinement 'SHELXL97 (Sheldrick, 2008)'
_computing_structure_solution 'SHELXS97 (Sheldrick, 2008)'
_diffrn_ambient_temperature 293(2)
_diffrn_measured_fraction_theta_full 0.982
_diffrn_measured_fraction_theta_max 0.982
_diffrn_measurement_device_type 'Bruker P4 CCD'
_diffrn_measurement_method \w
_diffrn_radiation_monochromator graphite
_diffrn_radiation_source 'fine-focus sealed tube'
_diffrn_radiation_type MoK\a
_diffrn_radiation_wavelength 0.71073
_diffrn_reflns_av_R_equivalents 0.0282
_diffrn_reflns_av_sigmaI/netI 0.0237
_diffrn_reflns_limit_h_max 10
_diffrn_reflns_limit_h_min -13
_diffrn_reflns_limit_k_max 17
_diffrn_reflns_limit_k_min -17
_diffrn_reflns_limit_l_max 19
_diffrn_reflns_limit_l_min -19
_diffrn_reflns_number 15375
_diffrn_reflns_theta_full 27.56
_diffrn_reflns_theta_max 27.56
_diffrn_reflns_theta_min 2.78
_diffrn_standards_number 0
_exptl_absorpt_coefficient_mu 2.298
_exptl_absorpt_correction_T_max 0.6182
_exptl_absorpt_correction_T_min 0.5680
_exptl_absorpt_correction_type multi-scan
_exptl_absorpt_process_details '(SADABS; Bruker, 2002)'
_exptl_crystal_colour Colorless
_exptl_crystal_density_diffrn 1.669
_exptl_crystal_density_method 'not measured'
_exptl_crystal_description Block
_exptl_crystal_F_000 1024
_exptl_crystal_size_max 0.28
_exptl_crystal_size_mid 0.25
_exptl_crystal_size_min 0.23
_refine_diff_density_max 0.872
_refine_diff_density_min -1.223
_refine_ls_extinction_method none
_refine_ls_goodness_of_fit_ref 1.021
_refine_ls_hydrogen_treatment constr
_refine_ls_matrix_type full
_refine_ls_number_parameters 271
_refine_ls_number_reflns 4681
_refine_ls_number_restraints 0
_refine_ls_restrained_S_all 1.021
_refine_ls_R_factor_all 0.0564
_refine_ls_R_factor_gt 0.0494
_refine_ls_shift/su_max 0.001
_refine_ls_shift/su_mean 0.000
_refine_ls_structure_factor_coef Fsqd
_refine_ls_weighting_details 'calc w=1/[\s^2^(Fo^2^)+(0.1058P)^2^+1.2139P] where P=(Fo^2^+2Fc^2^)/3'
_refine_ls_weighting_scheme calc
_refine_ls_wR_factor_gt 0.1479
_refine_ls_wR_factor_ref 0.1603
_reflns_number_gt 4061
_reflns_number_total 4681
_reflns_threshold_expression I>2\s(I)
_cod_data_source_file sj2465.cif
_cod_data_source_block I
_cod_depositor_comments
;
The following automatic conversions were performed:
'_symmetry_cell_setting' value 'Monoclinic' changed to 'monoclinic'
according to '/home/saulius/struct/CIF-dictionaries/cif_core.dic'
dictionary named 'cif_core.dic' version 2.4.1 from 2010-06-29.

Automatic conversion script
Id: cif_fix_enum 1527 2010-12-29 10:47:43Z saulius 

The following automatic conversions were performed:

'_chemical_melting_point' value '435-437' was changed to '436.0(10)'
- the average value was taken and precision was estimated.

Automatic conversion script
Id: cif_fix_values 1646 2011-03-28 12:23:43Z adriana 

The following automatic conversions were performed:

'_chemical_melting_point' value '435-437' was changed to '436.0(10)'
- the average value was taken and precision was
estimated.

'_symmetry_cell_setting' value 'Monoclinic' changed to
'monoclinic' according to
/home/saulius/struct/CIF-dictionaries/cif_core.dic dictionary named
'cif_core.dic' version 2.4.1 from 2010-06-29.

Automatic conversion script
Id: cif_fix_values 1715 2011-07-08 13:25:40Z adriana 
;
_cod_original_sg_symbol_H-M 'P 21/c'
_cod_database_code 2217833
_cod_database_fobs_code 2217833

loop_
_symmetry_equiv_pos_as_xyz
'x, y, z'
'-x, y+1/2, -z+1/2'
'-x, -y, -z'
'x, -y-1/2, z-1/2'

loop_
_atom_site_type_symbol
_atom_site_label
_atom_site_fract_x
_atom_site_fract_y
_atom_site_fract_z
_atom_site_U_iso_or_equiv
_atom_site_adp_type
_atom_site_calc_flag
_atom_site_refinement_flags
_atom_site_occupancy
Br Br1 0.47949(4) 0.47599(2) 0.18806(3) 0.06204(17) Uani d . 1
Cl Cl1 0.47167(9) 0.15617(7) -0.07867(6) 0.0635(3) Uani d . 1
Cl Cl2 0.21780(9) 0.09133(6) 0.21206(5) 0.0598(2) Uani d . 1
O O1 -0.1317(3) 0.5592(2) -0.2291(2) 0.0705(7) Uani d . 1
N N1 0.7437(3) 0.2820(3) 0.3107(3) 0.0722(9) Uani d . 1
N N2 0.5089(2) 0.17560(18) 0.16494(16) 0.0440(5) Uani d . 1
N N3 0.4063(2) 0.19538(16) 0.10558(15) 0.0401(5) Uani d . 1
N N4 0.2718(2) 0.32184(17) 0.03993(16) 0.0440(5) Uani d . 1
C C1 0.5457(3) 0.2656(2) 0.19544(18) 0.0426(6) Uani d . 1
C C2 0.4669(3) 0.34164(19) 0.1561(2) 0.0431(6) Uani d . 1
C C3 0.3773(3) 0.29447(18) 0.09722(18) 0.0393(5) Uani d . 1
C C4 0.6555(3) 0.2745(2) 0.2597(2) 0.0510(7) Uani d . 1
C C5 0.3380(3) 0.11449(18) 0.06234(17) 0.0372(5) Uani d . 1
C C6 0.2496(3) 0.0587(2) 0.10637(18) 0.0404(5) Uani d . 1
C C7 0.1868(3) -0.02304(19) 0.0660(2) 0.0455(6) Uani d . 1
H H7 0.1275 -0.0603 0.0959 0.055 Uiso calc R 1
C C8 0.2134(3) -0.0482(2) -0.0186(2) 0.0444(6) Uani d . 1
C C9 0.2998(3) 0.0065(2) -0.0649(2) 0.0467(6) Uani d . 1
H H9 0.3161 -0.0110 -0.1225 0.056 Uiso calc R 1
C C10 0.3616(3) 0.0880(2) -0.02374(18) 0.0412(5) Uani d . 1
C C11 0.1513(4) -0.1404(2) -0.0601(3) 0.0606(8) Uani d . 1
C C12 0.2714(3) 0.4090(2) 0.0053(2) 0.0468(6) Uani d . 1
H H12 0.3433 0.4503 0.0194 0.056 Uiso calc R 1
C C13 0.1648(3) 0.4469(2) -0.05455(19) 0.0423(6) Uani d . 1
C C14 0.1740(3) 0.5440(2) -0.0862(2) 0.0499(7) Uani d . 1
H H14 0.2473 0.5823 -0.0682 0.060 Uiso calc R 1
C C15 0.0759(3) 0.5846(2) -0.1438(2) 0.0485(6) Uani d . 1
H H15 0.0826 0.6499 -0.1637 0.058 Uiso calc R 1
C C16 -0.0316(3) 0.5275(2) -0.1712(2) 0.0474(6) Uani d . 1
C C17 -0.0425(3) 0.4296(3) -0.1403(2) 0.0556(7) Uani d . 1
H H17 -0.1157 0.3913 -0.1586 0.067 Uiso calc R 1
C C18 0.0549(3) 0.3903(2) -0.0829(2) 0.0499(7) Uani d . 1
H H18 0.0476 0.3252 -0.0627 0.060 Uiso calc R 1
C C19 -0.1250(5) 0.6581(3) -0.2612(4) 0.0878(15) Uani d . 1
H H19C -0.2005 0.6714 -0.3015 0.132 Uiso calc R 1
H H19B -0.0467 0.6660 -0.2916 0.132 Uiso calc R 1
H H19A -0.1233 0.7039 -0.2123 0.132 Uiso calc R 1
F F1 0.2269(3) -0.21908(16) -0.0449(2) 0.0972(10) Uani d . 1
F F2 0.0391(3) -0.1633(2) -0.0287(3) 0.1064(11) Uani d . 1
F F3 0.1310(4) -0.1354(3) -0.1460(2) 0.1269(15) Uani d . 1

loop_
_atom_site_aniso_label
_atom_site_aniso_U_11
_atom_site_aniso_U_22
_atom_site_aniso_U_33
_atom_site_aniso_U_12
_atom_site_aniso_U_13
_atom_site_aniso_U_23
Br1 0.0722(3) 0.0340(2) 0.0776(3) -0.00455(12) -0.00746(19) -0.01343(13)
Cl1 0.0740(5) 0.0690(5) 0.0497(4) -0.0276(4) 0.0184(4) -0.0037(3)
Cl2 0.0782(5) 0.0583(5) 0.0453(4) 0.0063(4) 0.0197(4) 0.0037(3)
O1 0.0646(15) 0.0602(15) 0.0822(18) 0.0061(12) -0.0225(13) 0.0004(13)
N1 0.0669(19) 0.0670(19) 0.079(2) 0.0077(15) -0.0188(17) -0.0201(16)
N2 0.0514(13) 0.0380(12) 0.0416(11) 0.0037(10) -0.0028(10) -0.0017(9)
N3 0.0520(12) 0.0308(10) 0.0366(10) -0.0008(9) -0.0025(9) -0.0019(8)
N4 0.0547(13) 0.0327(11) 0.0434(12) 0.0007(9) -0.0037(10) -0.0006(9)
C1 0.0483(14) 0.0377(13) 0.0412(13) 0.0013(10) 0.0008(11) -0.0060(10)
C2 0.0517(15) 0.0309(12) 0.0460(14) -0.0012(10) -0.0002(11) -0.0049(10)
C3 0.0478(13) 0.0294(11) 0.0407(13) -0.0014(10) 0.0045(10) -0.0017(9)
C4 0.0555(17) 0.0464(15) 0.0501(16) 0.0048(12) -0.0012(13) -0.0126(12)
C5 0.0458(13) 0.0271(11) 0.0381(12) 0.0005(9) 0.0002(10) -0.0006(9)
C6 0.0481(14) 0.0325(12) 0.0410(13) 0.0050(10) 0.0052(11) 0.0046(10)
C7 0.0440(14) 0.0331(13) 0.0596(17) -0.0016(10) 0.0057(12) 0.0084(11)
C8 0.0461(14) 0.0305(12) 0.0551(16) -0.0028(10) -0.0045(12) -0.0017(11)
C9 0.0571(16) 0.0409(13) 0.0419(14) -0.0053(12) 0.0019(12) -0.0070(11)
C10 0.0477(14) 0.0372(13) 0.0392(13) -0.0059(10) 0.0053(10) -0.0023(10)
C11 0.0627(19) 0.0413(16) 0.075(2) -0.0116(14) -0.0131(16) -0.0049(15)
C12 0.0539(16) 0.0358(13) 0.0498(15) -0.0028(11) -0.0012(12) 0.0000(11)
C13 0.0527(15) 0.0331(12) 0.0407(13) -0.0004(11) 0.0027(11) -0.0002(10)
C14 0.0570(17) 0.0344(13) 0.0567(17) -0.0059(12) -0.0056(13) 0.0023(12)
C15 0.0604(17) 0.0320(12) 0.0522(16) 0.0032(11) -0.0007(13) 0.0019(11)
C16 0.0513(16) 0.0440(16) 0.0461(15) 0.0069(11) -0.0005(12) -0.0038(11)
C17 0.0546(17) 0.0481(17) 0.0628(19) -0.0122(13) -0.0031(14) -0.0011(14)
C18 0.0614(17) 0.0363(13) 0.0522(16) -0.0082(12) 0.0061(13) 0.0024(11)
C19 0.091(3) 0.059(2) 0.106(4) 0.020(2) -0.035(3) 0.006(2)
F1 0.0977(18) 0.0389(11) 0.150(3) 0.0004(11) -0.0223(18) -0.0259(14)
F2 0.0762(16) 0.0812(18) 0.164(3) -0.0395(14) 0.0210(18) -0.0324(19)
F3 0.198(4) 0.095(2) 0.0784(18) -0.074(2) -0.044(2) -0.0037(16)

loop_
_atom_type_symbol
_atom_type_description
_atom_type_scat_dispersion_real
_atom_type_scat_dispersion_imag
_atom_type_scat_source
C C 0.0033 0.0016 'International Tables Vol C Tables 4.2.6.8 and 6.1.1.4'
H H 0.0000 0.0000 'International Tables Vol C Tables 4.2.6.8 and 6.1.1.4'
N N 0.0061 0.0033 'International Tables Vol C Tables 4.2.6.8 and 6.1.1.4'
O O 0.0106 0.0060 'International Tables Vol C Tables 4.2.6.8 and 6.1.1.4'
F F 0.0171 0.0103 'International Tables Vol C Tables 4.2.6.8 and 6.1.1.4'
Cl Cl 0.1484 0.1585 'International Tables Vol C Tables 4.2.6.8 and 6.1.1.4'
Br Br -0.2901 2.4595 'International Tables Vol C Tables 4.2.6.8 and 6.1.1.4'

loop_
_geom_angle_atom_site_label_1
_geom_angle_atom_site_label_2
_geom_angle_atom_site_label_3
_geom_angle
C16 O1 C19 117.3(3)
C1 N2 N3 103.5(2)
N2 N3 C3 113.8(2)
N2 N3 C5 118.8(2)
C3 N3 C5 127.3(2)
C12 N4 C3 118.5(3)
N2 C1 C2 112.0(2)
N2 C1 C4 119.7(3)
C2 C1 C4 128.3(3)
C3 C2 C1 105.6(2)
C3 C2 Br1 129.7(2)
C1 C2 Br1 124.6(2)
N3 C3 N4 118.1(2)
N3 C3 C2 105.0(2)
N4 C3 C2 136.8(2)
N1 C4 C1 179.6(5)
C6 C5 C10 118.8(2)
C6 C5 N3 120.5(2)
C10 C5 N3 120.7(2)
C5 C6 C7 120.8(3)
C5 C6 Cl2 119.4(2)
C7 C6 Cl2 119.8(2)
C8 C7 C6 119.1(3)
C8 C7 H7 120.5
C6 C7 H7 120.5
C7 C8 C9 121.6(3)
C7 C8 C11 118.9(3)
C9 C8 C11 119.5(3)
C8 C9 C10 118.7(3)
C8 C9 H9 120.7
C10 C9 H9 120.7
C9 C10 C5 121.0(2)
C9 C10 Cl1 119.8(2)
C5 C10 Cl1 119.2(2)
F3 C11 F2 107.5(3)
F3 C11 F1 105.0(4)
F2 C11 F1 105.5(3)
F3 C11 C8 113.7(3)
F2 C11 C8 113.2(3)
F1 C11 C8 111.4(3)
N4 C12 C13 123.5(3)
N4 C12 H12 118.3
C13 C12 H12 118.3
C18 C13 C14 118.6(3)
C18 C13 C12 123.2(3)
C14 C13 C12 118.2(3)
C15 C14 C13 121.1(3)
C15 C14 H14 119.4
C13 C14 H14 119.4
C16 C15 C14 119.4(3)
C16 C15 H15 120.3
C14 C15 H15 120.3
O1 C16 C15 124.1(3)
O1 C16 C17 115.5(3)
C15 C16 C17 120.3(3)
C18 C17 C16 119.8(3)
C18 C17 H17 120.1
C16 C17 H17 120.1
C17 C18 C13 120.8(3)
C17 C18 H18 119.6
C13 C18 H18 119.6
O1 C19 H19C 109.5
O1 C19 H19B 109.5
H19C C19 H19B 109.5
O1 C19 H19A 109.5
H19C C19 H19A 109.5
H19B C19 H19A 109.5

loop_
_geom_bond_atom_site_label_1
_geom_bond_atom_site_label_2
_geom_bond_distance
Br1 C2 1.867(3)
Cl1 C10 1.714(3)
Cl2 C6 1.712(3)
O1 C16 1.359(4)
O1 C19 1.416(5)
N1 C4 1.142(5)
N2 C1 1.334(4)
N2 N3 1.349(3)
N3 C3 1.365(3)
N3 C5 1.420(3)
N4 C12 1.280(4)
N4 C3 1.376(4)
C1 C2 1.402(4)
C1 C4 1.428(4)
C2 C3 1.377(4)
C5 C6 1.383(4)
C5 C10 1.388(4)
C6 C7 1.386(4)
C7 C8 1.371(5)
C7 H7 0.9300
C8 C9 1.380(4)
C8 C11 1.503(4)
C9 C10 1.384(4)
C9 H9 0.9300
C11 F3 1.299(5)
C11 F2 1.311(5)
C11 F1 1.317(4)
C12 C13 1.450(4)
C12 H12 0.9300
C13 C18 1.393(4)
C13 C14 1.393(4)
C14 C15 1.385(4)
C14 H14 0.9300
C15 C16 1.374(5)
C15 H15 0.9300
C16 C17 1.401(5)
C17 C18 1.370(5)
C17 H17 0.9300
C18 H18 0.9300
C19 H19C 0.9600
C19 H19B 0.9600
C19 H19A 0.9600

loop_
_cod_related_entry_id
_cod_related_entry_database
_cod_related_entry_code
1 ChemSpider 30655454
